data_1532003
loop_
_publ_author_name
'Prior, T.J.'
'Battle, P.D.'

_publ_section_title
;
 Facile synthesis of interstitial metal nitrides with the filled
 beta-manganese structure
;
_journal_name_full 'Journal of Solid State Chemistry'
_journal_page_first 138
_journal_page_last 147
_journal_volume 172
_journal_year 2003
_chemical_formula_sum 'N Pd2'
_chemical_name_systematic 'Pd2 N'
_space_group_IT_number 58
_symmetry_space_group_name_Hall '-P 2n 2'
_symmetry_space_group_name_H-M 'P m n n'
_cell_angle_alpha 90
_cell_angle_beta 90
_cell_angle_gamma 90
_cell_formula_units_Z 2
_cell_length_a 2.808
_cell_length_b 4.863
_cell_length_c 4.4869
_cell_volume 61.270
_citation_journal_id_ASTM JSSCBI
_cod_data_source_file Prior_JSSCBI_2003_1519.cif
_cod_data_source_block N1Pd2
_cod_original_cell_volume 61.26998
_cod_original_sg_symbol_Hall '-P 2 2n (z,x,y)'
_cod_original_formula_sum 'N1 Pd2'
_cod_database_code 1532003

loop_
_symmetry_equiv_pos_as_xyz
x,y,z
x,-y,-z
-x+1/2,y+1/2,-z+1/2
-x+1/2,-y+1/2,z+1/2
-x,-y,-z
-x,y,z
x-1/2,-y-1/2,z-1/2
x-1/2,y-1/2,-z-1/2

loop_
_atom_site_label
_atom_site_type_symbol
_atom_site_fract_x
_atom_site_fract_y
_atom_site_fract_z
_atom_site_occupancy
_atom_site_U_iso_or_equiv
N1 N 0 0 0 1 0.0
Pd1 Pd 0 0.351 0.242 1 0.0
